data_4131067
loop_
_publ_author_name
'Mikherdov, Alexander S.'
'Kinzhalov, Mikhail A.'
'Novikov, Alexander S.'
'Boyarskiy, Vadim P.'
'Boyarskaya, Irina A.'
'Dar'in, Dmitry V.'
'Starova, Galina L.'
'Kukushkin, Vadim Yu'

_publ_section_title
;
 Difference in Energy between Two Distinct Types of Chalcogen Bonds Drives
 Regioisomerization of Binuclear (Diaminocarbene)Pd<sup>II</sup>
 Complexes.
;
_journal_issue 42
_journal_name_full 'Journal of the American Chemical Society'
_journal_page_first 14129
_journal_page_last 14137
_journal_paper_doi 10.1021/jacs.6b09133
_journal_volume 138
_journal_year 2016
_chemical_formula_moiety 'C39 H39 Cl2 N7 Pd2 S, C H2 Cl2'
_chemical_formula_sum 'C40 H41 Cl4 N7 Pd2 S'
_chemical_formula_weight 1006.46
_space_group_crystal_system orthorhombic
_space_group_IT_number 19
_space_group_name_Hall 'P 2ac 2ab'
_space_group_name_H-M_alt 'P 21 21 21'
_atom_sites_solution_hydrogens geom
_audit_creation_date 2015-10-21
_audit_creation_method
;
Olex2 1.2
(compiled 2015.09.30 svn.r3233 for OlexSys, GUI svn.r5103)
;
_cell_angle_alpha 90
_cell_angle_beta 90
_cell_angle_gamma 90
_cell_formula_units_Z 4
_cell_length_a 8.09548(14)
_cell_length_b 19.5379(3)
_cell_length_c 27.0319(4)
_cell_measurement_reflns_used 22431
_cell_measurement_temperature 100.00(10)
_cell_measurement_theta_max 31.8890
_cell_measurement_theta_min 3.0140
_cell_volume 4275.60(12)
_computing_cell_refinement
;
CrysAlisPro, Agilent Technologies,
Version 1.171.36.32 (release 02-08-2013 CrysAlis171 .NET)
(compiled Aug  2 2013,16:46:58)
;
_computing_data_collection
;
CrysAlisPro, Agilent Technologies,
Version 1.171.36.32 (release 02-08-2013 CrysAlis171 .NET)
(compiled Aug  2 2013,16:46:58)
;
_computing_data_reduction
;
CrysAlisPro, Agilent Technologies,
Version 1.171.36.32 (release 02-08-2013 CrysAlis171 .NET)
(compiled Aug  2 2013,16:46:58)
;
_computing_molecular_graphics 'Olex2 (Dolomanov et al., 2009)'
_computing_publication_material 'Olex2 (Dolomanov et al., 2009)'
_computing_structure_refinement 'ShelXL (Sheldrick, 2015)'
_computing_structure_solution
;
Superflip (Palatinus & Chapuis, 2007;Palatinus & van der Lee, 2008;
Palatinus et al., 2012)
;
_diffrn_ambient_temperature 100.00(10)
_diffrn_detector_area_resol_mean 16.2096
_diffrn_measured_fraction_theta_full 0.998
_diffrn_measured_fraction_theta_max 0.999
_diffrn_measurement_details
;
#__ type_ start__ end____ width___ exp.time_
  1 omega   -7.00   43.00   1.0000   35.4100
omega____ theta____ kappa____ phi______ frames
    -      -25.2468   57.0000   30.0000 50

#__ type_ start__ end____ width___ exp.time_
  2 omega  -81.00  -37.00   1.0000   35.4100
omega____ theta____ kappa____ phi______ frames
    -      -25.2468  -38.0000    0.0000 44

#__ type_ start__ end____ width___ exp.time_
  3 omega  -99.00  -35.00   1.0000   35.4100
omega____ theta____ kappa____ phi______ frames
    -      -25.2468 -178.0000  120.0000 64

#__ type_ start__ end____ width___ exp.time_
  4 omega    5.00   95.00   1.0000   35.4100
omega____ theta____ kappa____ phi______ frames
    -       26.3406   57.0000  -90.0000 90

#__ type_ start__ end____ width___ exp.time_
  5 omega  -42.00   44.00   1.0000   35.4100
omega____ theta____ kappa____ phi______ frames
    -       26.3406  -57.0000  120.0000 86

#__ type_ start__ end____ width___ exp.time_
  6 omega    0.00   50.00   1.0000   35.4100
omega____ theta____ kappa____ phi______ frames
    -       26.3406  -77.0000 -120.0000 50

#__ type_ start__ end____ width___ exp.time_
  7 omega    1.00   99.00   1.0000   35.4100
omega____ theta____ kappa____ phi______ frames
    -       26.3406   38.0000   30.0000 98
;
_diffrn_measurement_device_type 'Xcalibur, Eos'
_diffrn_measurement_method '\w scans'
_diffrn_orient_matrix_UB_11 -0.0291069000
_diffrn_orient_matrix_UB_12 -0.0222745000
_diffrn_orient_matrix_UB_13 0.0187965000
_diffrn_orient_matrix_UB_21 -0.0180684000
_diffrn_orient_matrix_UB_22 -0.0252117000
_diffrn_orient_matrix_UB_23 -0.0180868000
_diffrn_orient_matrix_UB_31 0.0806429000
_diffrn_orient_matrix_UB_32 -0.0136894000
_diffrn_orient_matrix_UB_33 0.0027259000
_diffrn_radiation_monochromator graphite
_diffrn_radiation_type MoK\a
_diffrn_radiation_wavelength 0.71073
_diffrn_reflns_av_R_equivalents 0.0393
_diffrn_reflns_av_unetI/netI 0.0317
_diffrn_reflns_Laue_measured_fraction_full 0.998
_diffrn_reflns_Laue_measured_fraction_max 0.999
_diffrn_reflns_limit_h_max 10
_diffrn_reflns_limit_h_min -10
_diffrn_reflns_limit_k_max 25
_diffrn_reflns_limit_k_min -25
_diffrn_reflns_limit_l_max 30
_diffrn_reflns_limit_l_min -35
_diffrn_reflns_number 41352
_diffrn_reflns_point_group_measured_fraction_full 0.999
_diffrn_reflns_point_group_measured_fraction_max 0.999
_diffrn_reflns_theta_full 25.242
_diffrn_reflns_theta_max 27.498
_diffrn_reflns_theta_min 2.626
_diffrn_source 'Enhance (Mo) X-ray Source'
_exptl_absorpt_coefficient_mu 1.178
_exptl_absorpt_correction_T_max 1.00000
_exptl_absorpt_correction_T_min 0.96559
_exptl_absorpt_correction_type multi-scan
_exptl_absorpt_process_details
;
CrysAlisPro, Agilent Technologies,
Version 1.171.36.32 (release 02-08-2013 CrysAlis171 .NET)
(compiled Aug  2 2013,16:46:58)
Empirical absorption correction using spherical harmonics,
 implemented in SCALE3 ABSPACK scaling algorithm.
;
_exptl_crystal_colour colourless
_exptl_crystal_colour_primary colourless
_exptl_crystal_density_diffrn 1.564
_exptl_crystal_description block
_exptl_crystal_F_000 2024
_exptl_crystal_size_max 0.25
_exptl_crystal_size_mid 0.2
_exptl_crystal_size_min 0.2
_refine_diff_density_max 1.364
_refine_diff_density_min -1.015
_refine_diff_density_rms 0.089
_refine_ls_abs_structure_details
;
 Flack x determined using 4061 quotients [(I+)-(I-)]/[(I+)+(I-)]
 (Parsons, Flack and Wagner, Acta Cryst. B69 (2013) 249-259).
;
_refine_ls_abs_structure_Flack -0.022(10)
_refine_ls_extinction_method none
_refine_ls_goodness_of_fit_ref 1.077
_refine_ls_hydrogen_treatment constr
_refine_ls_matrix_type full
_refine_ls_number_parameters 496
_refine_ls_number_reflns 9844
_refine_ls_number_restraints 0
_refine_ls_restrained_S_all 1.077
_refine_ls_R_factor_all 0.0300
_refine_ls_R_factor_gt 0.0282
_refine_ls_shift/su_max 0.002
_refine_ls_shift/su_mean 0.000
_refine_ls_structure_factor_coef Fsqd
_refine_ls_weighting_details 'w=1/[\s^2^(Fo^2^)+(0.0341P)^2^+5.1746P] where P=(Fo^2^+2Fc^2^)/3'
_refine_ls_weighting_scheme calc
_refine_ls_wR_factor_gt 0.0719
_refine_ls_wR_factor_ref 0.0730
_reflns_Friedel_coverage 0.789
_reflns_Friedel_fraction_full 1.000
_reflns_Friedel_fraction_max 1.000
_reflns_number_gt 9506
_reflns_number_total 9844
_reflns_threshold_expression 'I > 2\s(I)'
_cod_data_source_file ja6b09133_si_002.cif
_cod_data_source_block tr8
_cod_database_code 4131067
_chemical_oxdiff_formula 'Pd C18 Cl2 N2 H18'
_shelx_space_group_comment
;
The symmetry employed for this shelxl refinement is uniquely defined
by the following loop, which should always be used as a source of
symmetry information in preference to the above space-group names.
They are only intended as comments.
;
_reflns_odcompleteness_completeness 99.84
_reflns_odcompleteness_iscentric 1
_reflns_odcompleteness_theta 30.01
_olex2_refinement_description
;
1. Fixed Uiso
 At 1.2 times of:
  All C(H) groups, All C(H,H) groups
 At 1.5 times of:
  All C(H,H,H) groups
2.a Secondary CH2 refined with riding coordinates:
 C40(H40A,H40B)
2.b Aromatic/amide H refined with riding coordinates:
 C12(H12), C10(H10), C18(H18), C19(H19), C20(H20), C26(H26), C27(H27),
 C11(H11), C28(H28), C34(H34), C36(H36), C35(H35)
2.c Idealised Me refined as rotating group:
 C14(H14A,H14B,H14C), C23(H23A,H23B,H23C), C22(H22A,H22B,H22C), C31(H31A,H31B,
 H31C), C30(H30A,H30B,H30C), C15(H15A,H15B,H15C), C38(H38A,H38B,H38C), C39(H39A,
 H39B,H39C), C3(H3A,H3B,H3C)
;
_shelx_shelxl_version_number 2014/7
_olex2_date_sample_data_collection 1444230786.04
_olex2_submission_special_instructions 'No special instructions were received'

loop_
_space_group_symop_operation_xyz
'x, y, z'
'-x+1/2, -y, z+1/2'
'x+1/2, -y+1/2, -z'
'-x, y+1/2, -z+1/2'

loop_
_atom_site_label
_atom_site_type_symbol
_atom_site_fract_x
_atom_site_fract_y
_atom_site_fract_z
_atom_site_U_iso_or_equiv
_atom_site_adp_type
_atom_site_occupancy
_atom_site_site_symmetry_order
_atom_site_calc_flag
_atom_site_refinement_flags_posn
Pd1 Pd -0.33338(4) -0.60594(2) -0.14128(2) 0.01013(7) Uani 1 1 d .
Pd2 Pd -0.15056(4) -0.68433(2) -0.30273(2) 0.01143(8) Uani 1 1 d .
S1 S -0.14329(18) -0.43648(5) -0.23345(4) 0.0203(2) Uani 1 1 d .
Cl2 Cl -0.20083(19) -0.80087(6) -0.32182(4) 0.0284(3) Uani 1 1 d .
N4 N -0.2283(4) -0.69164(18) -0.23051(13) 0.0111(7) Uani 1 1 d .
C7 C -0.0919(6) -0.6716(2) -0.37188(17) 0.0166(9) Uani 1 1 d .
N6 N -0.3899(4) -0.74347(19) -0.08863(14) 0.0126(7) Uani 1 1 d .
C17 C -0.1782(5) -0.8024(2) -0.19242(16) 0.0125(8) Uani 1 1 d .
N1 N -0.2880(5) -0.51261(19) -0.17119(14) 0.0160(8) Uani 1 1 d .
N2 N -0.3166(6) -0.44767(19) -0.15380(14) 0.0212(9) Uani 1 1 d .
C1 C -0.2041(6) -0.5151(2) -0.21242(16) 0.0135(9) Uani 1 1 d .
C2 C -0.2491(7) -0.4026(2) -0.18225(17) 0.0217(10) Uani 1 1 d .
C16 C -0.2905(5) -0.7543(2) -0.21041(15) 0.0096(8) Uani 1 1 d .
C8 C -0.4484(6) -0.7946(2) -0.05650(15) 0.0124(8) Uani 1 1 d .
C9 C -0.3350(6) -0.8340(2) -0.03008(15) 0.0141(8) Uani 1 1 d .
C14 C -0.1523(6) -0.8260(2) -0.03767(16) 0.0171(8) Uani 1 1 d .
H14A H -0.1212 -0.8466 -0.0685 0.026 Uiso 1 1 calc GR
H14B H -0.0942 -0.8480 -0.0111 0.026 Uiso 1 1 calc GR
H14C H -0.1246 -0.7782 -0.0382 0.026 Uiso 1 1 calc GR
C13 C -0.6203(5) -0.8006(2) -0.05221(16) 0.0159(9) Uani 1 1 d .
C12 C -0.6776(6) -0.8486(2) -0.01822(17) 0.0201(9) Uani 1 1 d .
H12 H -0.7907 -0.8544 -0.0140 0.024 Uiso 1 1 calc R
C10 C -0.4002(6) -0.8812(2) 0.00348(17) 0.0178(9) Uani 1 1 d .
H10 H -0.3293 -0.9085 0.0220 0.021 Uiso 1 1 calc R
Cl1 Cl -0.45516(14) -0.56367(6) -0.06873(4) 0.0155(2) Uani 1 1 d .
N3 N -0.1786(5) -0.57806(17) -0.23358(13) 0.0123(7) Uani 1 1 d .
N5 N -0.0480(5) -0.53407(18) -0.30039(14) 0.0138(7) Uani 1 1 d .
C5 C -0.1119(5) -0.5874(2) -0.28265(16) 0.0133(9) Uani 1 1 d .
C18 C -0.2386(6) -0.8640(2) -0.17461(18) 0.0167(9) Uani 1 1 d .
H18 H -0.1658 -0.8963 -0.1619 0.020 Uiso 1 1 calc R
C19 C -0.4078(6) -0.8780(2) -0.17564(19) 0.0182(10) Uani 1 1 d .
H19 H -0.4472 -0.9197 -0.1641 0.022 Uiso 1 1 calc R
C20 C -0.5171(5) -0.8293(2) -0.19399(19) 0.0179(9) Uani 1 1 d .
H20 H -0.6297 -0.8388 -0.1945 0.021 Uiso 1 1 calc R
C23 C -0.5777(6) -0.7130(3) -0.2313(2) 0.0221(10) Uani 1 1 d .
H23A H -0.5768 -0.6739 -0.2098 0.033 Uiso 1 1 calc GR
H23B H -0.6874 -0.7316 -0.2328 0.033 Uiso 1 1 calc GR
H23C H -0.5435 -0.6994 -0.2639 0.033 Uiso 1 1 calc GR
C21 C -0.4605(6) -0.7666(2) -0.21167(16) 0.0136(9) Uani 1 1 d .
C22 C 0.0042(5) -0.7874(2) -0.19305(18) 0.0170(9) Uani 1 1 d .
H22A H 0.0393 -0.7792 -0.2264 0.025 Uiso 1 1 calc GR
H22B H 0.0633 -0.8259 -0.1798 0.025 Uiso 1 1 calc GR
H22C H 0.0262 -0.7476 -0.1733 0.025 Uiso 1 1 calc GR
C29 C -0.0731(6) -0.4997(2) -0.38577(18) 0.0161(9) Uani 1 1 d .
C25 C 0.1863(6) -0.5480(2) -0.35630(18) 0.0192(9) Uani 1 1 d .
C31 C -0.2487(6) -0.4778(3) -0.37584(19) 0.0230(10) Uani 1 1 d .
H31A H -0.3130 -0.5170 -0.3663 0.034 Uiso 1 1 calc GR
H31B H -0.2948 -0.4580 -0.4052 0.034 Uiso 1 1 calc GR
H31C H -0.2501 -0.4447 -0.3496 0.034 Uiso 1 1 calc GR
C26 C 0.2517(6) -0.5386(3) -0.40340(19) 0.0234(11) Uani 1 1 d .
H26 H 0.3608 -0.5510 -0.4094 0.028 Uiso 1 1 calc R
C24 C 0.0207(6) -0.5294(2) -0.34795(16) 0.0141(9) Uani 1 1 d .
C30 C 0.2876(7) -0.5783(3) -0.3149(2) 0.0323(13) Uani 1 1 d .
H30A H 0.4006 -0.5824 -0.3253 0.049 Uiso 1 1 calc GR
H30B H 0.2452 -0.6228 -0.3067 0.049 Uiso 1 1 calc GR
H30C H 0.2815 -0.5491 -0.2864 0.049 Uiso 1 1 calc GR
C6 C -0.3633(5) -0.6962(2) -0.11238(15) 0.0131(8) Uani 1 1 d .
C27 C 0.1594(7) -0.5114(2) -0.44141(17) 0.0225(10) Uani 1 1 d .
H27 H 0.2053 -0.5062 -0.4727 0.027 Uiso 1 1 calc R
C15 C -0.7328(6) -0.7553(3) -0.08206(18) 0.0226(10) Uani 1 1 d .
H15A H -0.7085 -0.7082 -0.0750 0.034 Uiso 1 1 calc GR
H15B H -0.8456 -0.7648 -0.0736 0.034 Uiso 1 1 calc GR
H15C H -0.7161 -0.7639 -0.1167 0.034 Uiso 1 1 calc GR
C11 C -0.5699(6) -0.8877(2) 0.00934(18) 0.0205(10) Uani 1 1 d .
H11 H -0.6114 -0.9188 0.0322 0.025 Uiso 1 1 calc R
C28 C -0.0034(6) -0.4919(2) -0.43258(17) 0.0194(10) Uani 1 1 d .
H28 H -0.0662 -0.4734 -0.4581 0.023 Uiso 1 1 calc R
C33 C 0.1274(7) -0.6845(2) -0.47928(18) 0.0246(11) Uani 1 1 d .
N7 N -0.0697(5) -0.6693(2) -0.41407(15) 0.0200(9) Uani 1 1 d .
C32 C -0.0283(7) -0.6619(2) -0.46426(17) 0.0199(10) Uani 1 1 d .
C38 C 0.2416(8) -0.7177(3) -0.4435(2) 0.0350(14) Uani 1 1 d .
H38A H 0.2650 -0.6866 -0.4169 0.053 Uiso 1 1 calc GR
H38B H 0.3426 -0.7297 -0.4600 0.053 Uiso 1 1 calc GR
H38C H 0.1909 -0.7583 -0.4304 0.053 Uiso 1 1 calc GR
C34 C 0.1672(8) -0.6744(3) -0.52868(19) 0.0331(13) Uani 1 1 d .
H34 H 0.2682 -0.6898 -0.5407 0.040 Uiso 1 1 calc R
C37 C -0.1439(8) -0.6300(2) -0.49534(17) 0.0250(11) Uani 1 1 d .
C39 C -0.3103(7) -0.6091(3) -0.4780(2) 0.0351(13) Uani 1 1 d .
H39A H -0.3624 -0.6469 -0.4615 0.053 Uiso 1 1 calc GR
H39B H -0.3761 -0.5954 -0.5058 0.053 Uiso 1 1 calc GR
H39C H -0.2999 -0.5714 -0.4554 0.053 Uiso 1 1 calc GR
C36 C -0.0932(8) -0.6193(3) -0.54394(19) 0.0327(14) Uani 1 1 d .
H36 H -0.1630 -0.5965 -0.5658 0.039 Uiso 1 1 calc R
C35 C 0.0581(9) -0.6417(3) -0.56024(19) 0.0374(16) Uani 1 1 d .
H35 H 0.0878 -0.6348 -0.5931 0.045 Uiso 1 1 calc R
C4 C -0.2393(5) -0.6348(2) -0.20658(15) 0.0116(8) Uani 1 1 d .
C3 C -0.2646(9) -0.3276(2) -0.1738(2) 0.0346(15) Uani 1 1 d .
H3A H -0.1583 -0.3064 -0.1774 0.052 Uiso 1 1 calc GR
H3B H -0.3057 -0.3195 -0.1410 0.052 Uiso 1 1 calc GR
H3C H -0.3398 -0.3085 -0.1975 0.052 Uiso 1 1 calc GR
Cl4 Cl 0.4280(3) -0.52947(12) -0.59764(8) 0.0633(5) Uani 1 1 d .
Cl3 Cl 0.2960(4) -0.44256(14) -0.67376(10) 0.0884(9) Uani 1 1 d .
C40 C 0.2653(10) -0.5176(4) -0.6410(3) 0.0568(19) Uani 1 1 d .
H40A H 0.2618 -0.5561 -0.6636 0.068 Uiso 1 1 calc R
H40B H 0.1604 -0.5155 -0.6237 0.068 Uiso 1 1 calc R

loop_
_atom_site_aniso_label
_atom_site_aniso_U_11
_atom_site_aniso_U_22
_atom_site_aniso_U_33
_atom_site_aniso_U_23
_atom_site_aniso_U_13
_atom_site_aniso_U_12
Pd1 0.01381(14) 0.00997(13) 0.00660(13) 0.00115(11) 0.00184(12) 0.00032(13)
Pd2 0.01784(15) 0.00931(13) 0.00714(14) -0.00056(11) 0.00190(13) -0.00104(13)
S1 0.0385(7) 0.0095(4) 0.0128(5) 0.0004(4) 0.0078(5) -0.0023(5)
Cl2 0.0554(9) 0.0133(5) 0.0165(5) -0.0049(4) 0.0057(5) -0.0093(5)
N4 0.0137(16) 0.0098(16) 0.0098(16) 0.0011(14) -0.0002(13) -0.0010(14)
C7 0.026(2) 0.010(2) 0.014(2) -0.0024(16) 0.0007(17) -0.0005(17)
N6 0.0107(17) 0.0149(17) 0.0122(18) 0.0005(15) -0.0001(13) 0.0004(14)
C17 0.0103(18) 0.0138(18) 0.0134(19) -0.0003(16) 0.0005(16) -0.0008(16)
N1 0.027(2) 0.0110(17) 0.0096(18) -0.0024(14) 0.0034(15) 0.0006(15)
N2 0.041(3) 0.0104(16) 0.0122(18) -0.0011(14) 0.0028(17) 0.0038(17)
C1 0.021(2) 0.0109(19) 0.0089(19) 0.0013(15) 0.0015(16) 0.0006(16)
C2 0.039(3) 0.013(2) 0.013(2) -0.0032(17) 0.0044(19) 0.002(2)
C16 0.0128(19) 0.0077(17) 0.0083(19) -0.0008(14) 0.0027(14) -0.0015(15)
C8 0.015(2) 0.015(2) 0.0075(19) 0.0015(16) 0.0033(16) -0.0036(17)
C9 0.018(2) 0.0160(19) 0.0086(18) -0.0008(15) 0.0027(18) 0.0005(18)
C14 0.015(2) 0.019(2) 0.018(2) 0.0037(16) 0.0020(18) 0.0008(19)
C13 0.015(2) 0.020(2) 0.013(2) -0.0003(17) 0.0013(16) -0.0025(17)
C12 0.018(2) 0.021(2) 0.022(2) -0.0024(18) 0.0026(19) -0.007(2)
C10 0.024(2) 0.015(2) 0.015(2) 0.0026(17) 0.0014(18) 0.0025(18)
Cl1 0.0202(5) 0.0176(5) 0.0089(5) 0.0004(4) 0.0031(4) 0.0039(4)
N3 0.0189(19) 0.0097(15) 0.0083(16) 0.0008(13) 0.0041(14) -0.0025(15)
N5 0.0201(18) 0.0099(16) 0.0114(17) -0.0003(14) 0.0029(15) -0.0009(14)
C5 0.017(2) 0.0122(19) 0.0109(19) -0.0004(16) 0.0004(16) 0.0014(16)
C18 0.019(2) 0.013(2) 0.018(2) 0.0010(18) -0.0001(18) 0.0036(18)
C19 0.020(2) 0.010(2) 0.024(2) 0.0040(18) 0.0032(19) -0.0053(17)
C20 0.0123(19) 0.018(2) 0.023(2) 0.0014(19) 0.0025(18) -0.0037(17)
C23 0.013(2) 0.022(2) 0.030(3) 0.004(2) -0.0067(19) 0.0023(19)
C21 0.013(2) 0.014(2) 0.013(2) -0.0010(16) -0.0002(16) 0.0003(17)
C22 0.0117(19) 0.019(2) 0.020(2) 0.0002(19) -0.0027(17) -0.0002(16)
C29 0.022(2) 0.011(2) 0.015(2) -0.0003(17) 0.0008(18) -0.0003(17)
C25 0.021(2) 0.016(2) 0.021(2) 0.0014(18) 0.005(2) 0.0010(17)
C31 0.025(3) 0.025(2) 0.020(2) 0.000(2) 0.0017(19) 0.005(2)
C26 0.022(2) 0.023(2) 0.025(3) -0.001(2) 0.012(2) 0.000(2)
C24 0.021(2) 0.0096(19) 0.011(2) 0.0008(16) 0.0024(16) 0.0007(17)
C30 0.024(3) 0.042(3) 0.031(3) 0.008(3) -0.002(2) 0.010(2)
C6 0.0121(19) 0.0163(19) 0.0109(19) -0.0029(16) 0.0015(16) 0.0002(17)
C27 0.033(3) 0.016(2) 0.018(2) 0.0022(17) 0.014(2) -0.004(2)
C15 0.015(2) 0.037(3) 0.016(2) 0.005(2) 0.0027(18) 0.002(2)
C11 0.029(2) 0.016(2) 0.016(2) 0.0038(19) 0.0059(19) -0.005(2)
C28 0.032(3) 0.016(2) 0.011(2) 0.0036(17) 0.0019(19) -0.0011(19)
C33 0.042(3) 0.015(2) 0.017(2) -0.0045(18) 0.006(2) -0.001(2)
N7 0.031(2) 0.0129(18) 0.016(2) -0.0007(15) 0.0018(17) -0.0017(16)
C32 0.037(3) 0.016(2) 0.007(2) 0.0015(17) 0.0035(19) -0.005(2)
C38 0.047(4) 0.027(3) 0.030(3) -0.003(2) 0.003(3) 0.016(3)
C34 0.048(3) 0.026(3) 0.025(3) -0.009(2) 0.015(3) -0.014(3)
C37 0.046(3) 0.015(2) 0.014(2) -0.0016(17) -0.006(2) -0.005(2)
C39 0.038(3) 0.036(3) 0.031(3) -0.003(3) -0.013(2) 0.001(3)
C36 0.063(4) 0.020(3) 0.015(2) 0.004(2) -0.011(2) -0.011(2)
C35 0.074(5) 0.030(3) 0.009(2) 0.001(2) 0.006(3) -0.019(3)
C4 0.0134(19) 0.0114(18) 0.010(2) 0.0034(15) 0.0003(16) -0.0023(16)
C3 0.076(4) 0.011(2) 0.018(3) 0.0000(19) 0.013(3) 0.002(2)
Cl4 0.0606(12) 0.0666(13) 0.0627(13) -0.0130(11) -0.0010(10) -0.0012(10)
Cl3 0.100(2) 0.0805(16) 0.0842(17) 0.0330(13) 0.0439(15) 0.0349(14)
C40 0.064(5) 0.045(4) 0.062(5) 0.000(4) 0.018(4) 0.009(4)

loop_
_atom_type_symbol
_atom_type_description
_atom_type_scat_dispersion_real
_atom_type_scat_dispersion_imag
_atom_type_scat_source
C C 0.0033 0.0016 'International Tables Vol C Tables 4.2.6.8 and 6.1.1.4'
H H 0.0000 0.0000 'International Tables Vol C Tables 4.2.6.8 and 6.1.1.4'
Cl Cl 0.1484 0.1585 'International Tables Vol C Tables 4.2.6.8 and 6.1.1.4'
N N 0.0061 0.0033 'International Tables Vol C Tables 4.2.6.8 and 6.1.1.4'
Pd Pd -0.9988 1.0072 'International Tables Vol C Tables 4.2.6.8 and 6.1.1.4'
S S 0.1246 0.1234 'International Tables Vol C Tables 4.2.6.8 and 6.1.1.4'

loop_
_geom_angle_atom_site_label_1
_geom_angle_atom_site_label_2
_geom_angle_atom_site_label_3
_geom_angle
N1 Pd1 Cl1 95.33(11)
C6 Pd1 N1 176.73(18)
C6 Pd1 Cl1 86.05(12)
C6 Pd1 C4 98.38(17)
C4 Pd1 N1 80.40(16)
C4 Pd1 Cl1 174.68(13)
N4 Pd2 Cl2 95.01(11)
C7 Pd2 Cl2 87.44(13)
C7 Pd2 N4 175.09(17)
C7 Pd2 C5 95.86(18)
C5 Pd2 Cl2 176.70(13)
C5 Pd2 N4 81.70(16)
C1 S1 C2 86.4(2)
C16 N4 Pd2 121.9(3)
C4 N4 Pd2 116.0(3)
C4 N4 C16 121.5(4)
N7 C7 Pd2 172.6(4)
C6 N6 C8 169.3(4)
C16 C17 C22 120.3(4)
C18 C17 C16 118.4(4)
C18 C17 C22 121.3(4)
N2 N1 Pd1 131.6(3)
C1 N1 Pd1 113.6(3)
C1 N1 N2 114.5(4)
C2 N2 N1 110.8(4)
N1 C1 S1 113.6(3)
N1 C1 N3 117.9(4)
N3 C1 S1 128.6(3)
N2 C2 S1 114.7(3)
N2 C2 C3 123.0(4)
C3 C2 S1 122.2(4)
C17 C16 N4 118.7(4)
C17 C16 C21 122.3(4)
C21 C16 N4 119.0(4)
C9 C8 N6 119.1(4)
C9 C8 C13 124.4(4)
C13 C8 N6 116.4(4)
C8 C9 C14 121.4(4)
C8 C9 C10 116.6(4)
C10 C9 C14 122.0(4)
C8 C13 C15 120.5(4)
C12 C13 C8 116.2(4)
C12 C13 C15 123.3(4)
C11 C12 C13 121.3(4)
C11 C10 C9 120.5(4)
C1 N3 C5 123.5(3)
C1 N3 C4 115.8(3)
C4 N3 C5 120.3(3)
C5 N5 C24 124.4(4)
N3 C5 Pd2 108.1(3)
N5 C5 Pd2 138.3(3)
N5 C5 N3 113.5(4)
C17 C18 C19 120.6(4)
C20 C19 C18 119.9(4)
C19 C20 C21 120.9(4)
C16 C21 C23 120.5(4)
C20 C21 C16 117.9(4)
C20 C21 C23 121.6(4)
C24 C29 C31 119.9(4)
C28 C29 C31 120.8(4)
C28 C29 C24 119.3(4)
C26 C25 C24 118.4(4)
C26 C25 C30 121.6(4)
C24 C25 C30 120.0(4)
C27 C26 C25 121.8(5)
N5 C24 C25 120.5(4)
C29 C24 N5 118.7(4)
C29 C24 C25 120.4(4)
N6 C6 Pd1 168.6(4)
C26 C27 C28 119.4(4)
C12 C11 C10 120.9(4)
C27 C28 C29 120.6(4)
C32 C33 C38 120.6(5)
C34 C33 C32 116.4(5)
C34 C33 C38 122.9(5)
C7 N7 C32 173.9(5)
C33 C32 N7 117.7(4)
C33 C32 C37 124.6(5)
C37 C32 N7 117.7(5)
C35 C34 C33 120.7(6)
C32 C37 C39 122.6(5)
C36 C37 C32 115.8(6)
C36 C37 C39 121.6(5)
C35 C36 C37 121.2(6)
C36 C35 C34 121.2(5)
N4 C4 Pd1 135.4(3)
N4 C4 N3 113.1(4)
N3 C4 Pd1 111.4(3)
Cl3 C40 Cl4 109.9(5)

loop_
_geom_bond_atom_site_label_1
_geom_bond_atom_site_label_2
_geom_bond_distance
Pd1 N1 2.028(4)
Pd1 Cl1 2.3453(11)
Pd1 C6 1.945(4)
Pd1 C4 2.003(4)
Pd2 Cl2 2.3699(11)
Pd2 N4 2.056(4)
Pd2 C7 1.945(5)
Pd2 C5 1.995(4)
S1 C1 1.710(4)
S1 C2 1.758(5)
N4 C16 1.430(5)
N4 C4 1.288(6)
C7 N7 1.155(6)
N6 C8 1.407(5)
N6 C6 1.145(6)
C17 C16 1.395(6)
C17 C18 1.385(6)
C17 C22 1.505(6)
N1 N2 1.373(5)
N1 C1 1.306(6)
N2 C2 1.291(6)
C1 N3 1.372(5)
C2 C3 1.487(6)
C16 C21 1.398(6)
C8 C9 1.394(6)
C8 C13 1.401(6)
C9 C14 1.502(7)
C9 C10 1.397(6)
C13 C12 1.392(6)
C13 C15 1.506(7)
C12 C11 1.377(7)
C10 C11 1.389(7)
N3 C5 1.444(5)
N3 C4 1.416(5)
N5 C5 1.258(6)
N5 C24 1.404(6)
C18 C19 1.397(7)
C19 C20 1.390(7)
C20 C21 1.393(6)
C23 C21 1.510(6)
C29 C31 1.509(7)
C29 C24 1.400(6)
C29 C28 1.394(6)
C25 C26 1.391(7)
C25 C24 1.407(6)
C25 C30 1.508(7)
C26 C27 1.377(8)
C27 C28 1.393(8)
C33 C32 1.396(8)
C33 C38 1.488(8)
C33 C34 1.388(7)
N7 C32 1.405(6)
C32 C37 1.404(7)
C34 C35 1.385(9)
C37 C39 1.483(9)
C37 C36 1.393(7)
C36 C35 1.373(10)
Cl4 C40 1.778(9)
Cl3 C40 1.731(8)
